data_7229610
loop_
_publ_author_name
'Martins, Marcos A. P.'
'Salbego, Paulo R. S.'
'de Moraes, Guilherme A.'
'Bender, Caroline R.'
'Zambiazi, Priscilla J.'
'Orlando, Tain\'ara'
'Pagliari, Anderson B.'
'Frizzo, Clarissa P.'
'H\"orner, Manfredo'

_publ_section_title
;
 Understanding the crystalline formation of triazene N-oxides and the role
 of halogen&#x22EF;\p interactions
;
_journal_issue 1
_journal_name_full CrystEngComm
_journal_page_first 96
_journal_paper_doi 10.1039/C7CE02015E
_journal_volume 20
_journal_year 2018
_chemical_formula_moiety 'C12 H11 N3 O'
_chemical_formula_sum 'C12 H11 N3 O'
_chemical_formula_weight 213.24
_chemical_melting_point 121
_chemical_name_systematic '1,3-bis(phenyl)triazene N3-hyroxide'
_chemical_properties_physical Air-stable
_space_group_crystal_system monoclinic
_space_group_IT_number 14
_space_group_name_Hall '-P 2yn'
_space_group_name_H-M_alt 'P 1 21/n 1'
_symmetry_space_group_name_Hall '-P 2yn'
_symmetry_space_group_name_H-M 'P 1 21/n 1'
_atom_sites_solution_hydrogens geom
_audit_creation_method SHELXL-2016/6
_audit_update_record
;
2017-08-31 deposited with the CCDC.
2017-11-22 downloaded from the CCDC.
;
_cell_angle_alpha 90
_cell_angle_beta 100.382(7)
_cell_angle_gamma 90
_cell_formula_units_Z 4
_cell_length_a 5.4917(5)
_cell_length_b 16.1489(13)
_cell_length_c 12.4976(10)
_cell_measurement_reflns_used 979
_cell_measurement_temperature 295(2)
_cell_measurement_theta_max 19.41
_cell_measurement_theta_min 3.02
_cell_volume 1090.20(16)
_computing_structure_refinement 'SHELXL-2016/6 (Sheldrick, 2016)'
_diffrn_ambient_temperature 296(2)
_diffrn_measured_fraction_theta_full 0.998
_diffrn_measured_fraction_theta_max 0.982
_diffrn_measurement_device_type 'CCD area detector'
_diffrn_measurement_method 'phi and omega scans'
_diffrn_radiation_monochromator graphite
_diffrn_radiation_source 'sealed tube'
_diffrn_radiation_type MoK\a
_diffrn_radiation_wavelength 0.71073
_diffrn_reflns_av_R_equivalents 0.0587
_diffrn_reflns_av_unetI/netI 0.0837
_diffrn_reflns_Laue_measured_fraction_full 0.998
_diffrn_reflns_Laue_measured_fraction_max 0.982
_diffrn_reflns_limit_h_max 7
_diffrn_reflns_limit_h_min -7
_diffrn_reflns_limit_k_max 21
_diffrn_reflns_limit_k_min -22
_diffrn_reflns_limit_l_max 16
_diffrn_reflns_limit_l_min -18
_diffrn_reflns_number 11977
_diffrn_reflns_point_group_measured_fraction_full 0.998
_diffrn_reflns_point_group_measured_fraction_max 0.982
_diffrn_reflns_theta_full 25.242
_diffrn_reflns_theta_max 31.176
_diffrn_reflns_theta_min 3.018
_exptl_absorpt_coefficient_mu 0.087
_exptl_absorpt_correction_type none
_exptl_crystal_colour yellow
_exptl_crystal_density_diffrn 1.299
_exptl_crystal_description needle
_exptl_crystal_F_000 448
_exptl_crystal_recrystallization_method 'Re-crystallisation from solvent: Ethanol'
_exptl_crystal_size_max 0.420
_exptl_crystal_size_mid 0.080
_exptl_crystal_size_min 0.040
_refine_diff_density_max 0.164
_refine_diff_density_min -0.148
_refine_diff_density_rms 0.032
_refine_ls_extinction_method none
_refine_ls_goodness_of_fit_ref 0.998
_refine_ls_hydrogen_treatment constr
_refine_ls_matrix_type full
_refine_ls_number_parameters 145
_refine_ls_number_reflns 3451
_refine_ls_number_restraints 0
_refine_ls_restrained_S_all 0.998
_refine_ls_R_factor_all 0.2174
_refine_ls_R_factor_gt 0.0687
_refine_ls_shift/su_max 0.000
_refine_ls_shift/su_mean 0.000
_refine_ls_structure_factor_coef Fsqd
_refine_ls_weighting_details 'w=1/[\s^2^(Fo^2^)+(0.0763P)^2^] where P=(Fo^2^+2Fc^2^)/3'
_refine_ls_weighting_scheme calc
_refine_ls_wR_factor_gt 0.1464
_refine_ls_wR_factor_ref 0.2041
_reflns_Friedel_coverage 0.000
_reflns_number_gt 1177
_reflns_number_total 3451
_reflns_threshold_expression 'I > 2\s(I)'
_cod_data_source_file c7ce02015e2.cif
_cod_data_source_block shelx_CCDC1
_cod_depositor_comments 'Adding full bibliography for 7229609--7229613.cif.'
_cod_database_code 7229610
_shelx_shelxl_version_number 2016/6
_shelx_space_group_comment
;
The symmetry employed for this shelxl refinement is uniquely defined
by the following loop, which should always be used as a source of
symmetry information in preference to the above space-group names.
They are only intended as comments.
;
_shelx_estimated_absorpt_t_min 0.965
_shelx_estimated_absorpt_t_max 0.997

loop_
_space_group_symop_operation_xyz
'x, y, z'
'-x+1/2, y+1/2, -z+1/2'
'-x, -y, -z'
'x-1/2, -y-1/2, z-1/2'

loop_
_atom_site_label
_atom_site_type_symbol
_atom_site_fract_x
_atom_site_fract_y
_atom_site_fract_z
_atom_site_U_iso_or_equiv
_atom_site_adp_type
_atom_site_occupancy
_atom_site_site_symmetry_order
_atom_site_calc_flag
_atom_site_refinement_flags_posn
_atom_site_refinement_flags_adp
C11 C 0.6772(4) 0.20706(13) 0.93070(19) 0.0595(6) Uani 1 1 d . .
C12 C 0.5467(5) 0.21676(14) 1.0142(2) 0.0718(7) Uani 1 1 d . .
H12 H 0.581148 0.183443 1.075766 0.086 Uiso 1 1 calc R U
C13 C 0.3653(5) 0.27611(17) 1.0056(2) 0.0831(8) Uani 1 1 d . .
H13 H 0.275770 0.282703 1.061505 0.100 Uiso 1 1 calc R U
C14 C 0.3151(5) 0.32548(16) 0.9158(3) 0.0885(8) Uani 1 1 d . .
H14 H 0.191777 0.365534 0.910353 0.106 Uiso 1 1 calc R U
C15 C 0.4479(5) 0.31564(16) 0.8334(3) 0.0855(8) Uani 1 1 d . .
H15 H 0.414170 0.349743 0.772546 0.103 Uiso 1 1 calc R U
C16 C 0.6307(5) 0.25603(15) 0.8391(2) 0.0737(7) Uani 1 1 d . .
H16 H 0.719206 0.249251 0.782868 0.088 Uiso 1 1 calc R U
C21 C 1.2886(4) 0.05431(13) 0.80131(19) 0.0601(6) Uani 1 1 d . .
C26 C 1.2594(5) 0.09512(15) 0.7028(2) 0.0736(7) Uani 1 1 d . .
H26 H 1.135242 0.134563 0.685075 0.088 Uiso 1 1 calc R U
C25 C 1.4144(6) 0.07727(18) 0.6309(2) 0.0881(8) Uani 1 1 d . .
H25 H 1.394293 0.104990 0.564617 0.106 Uiso 1 1 calc R U
C24 C 1.5997(5) 0.0187(2) 0.6556(3) 0.0926(9) Uani 1 1 d . .
H24 H 1.705238 0.007116 0.607125 0.111 Uiso 1 1 calc R U
C23 C 1.6242(5) -0.02208(17) 0.7539(3) 0.0839(8) Uani 1 1 d . .
H23 H 1.746711 -0.062098 0.771356 0.101 Uiso 1 1 calc R U
C22 C 1.4721(5) -0.00480(15) 0.8259(2) 0.0709(7) Uani 1 1 d . .
H22 H 1.491919 -0.032876 0.891921 0.085 Uiso 1 1 calc R U
N11 N 0.8621(4) 0.14235(11) 0.93991(16) 0.0612(5) Uani 1 1 d . .
N12 N 0.9832(4) 0.13408(11) 0.86219(15) 0.0605(5) Uani 1 1 d . .
N13 N 1.1419(3) 0.07179(11) 0.87860(15) 0.0644(5) Uani 1 1 d . .
H1A H 1.154554 0.042270 0.936609 0.077 Uiso 1 1 calc R U
O O 0.8942(3) 0.09507(9) 1.02490(13) 0.0795(5) Uani 1 1 d . .

loop_
_atom_site_aniso_label
_atom_site_aniso_U_11
_atom_site_aniso_U_22
_atom_site_aniso_U_33
_atom_site_aniso_U_23
_atom_site_aniso_U_13
_atom_site_aniso_U_12
C11 0.0596(14) 0.0437(12) 0.0708(15) -0.0034(11) -0.0002(12) -0.0034(10)
C12 0.0854(18) 0.0590(14) 0.0694(15) -0.0047(12) 0.0092(14) 0.0051(13)
C13 0.080(2) 0.0731(17) 0.096(2) -0.0142(16) 0.0153(15) 0.0079(15)
C14 0.0789(19) 0.0632(17) 0.119(2) -0.0067(17) 0.0067(18) 0.0068(14)
C15 0.0818(19) 0.0634(16) 0.106(2) 0.0177(15) 0.0028(17) 0.0030(15)
C16 0.0770(18) 0.0597(15) 0.0830(17) 0.0116(13) 0.0105(13) 0.0027(13)
C21 0.0606(14) 0.0482(12) 0.0693(15) -0.0067(11) 0.0062(12) -0.0079(11)
C26 0.0776(17) 0.0700(16) 0.0745(16) 0.0078(13) 0.0168(14) 0.0003(13)
C25 0.095(2) 0.090(2) 0.0823(19) 0.0003(16) 0.0242(17) -0.0170(18)
C24 0.088(2) 0.097(2) 0.099(2) -0.0324(19) 0.0340(17) -0.0255(18)
C23 0.0758(19) 0.0735(17) 0.102(2) -0.0246(17) 0.0148(16) -0.0009(14)
C22 0.0747(16) 0.0599(14) 0.0754(16) -0.0080(12) 0.0064(13) -0.0019(13)
N11 0.0750(13) 0.0483(11) 0.0589(12) 0.0028(9) 0.0082(10) -0.0023(10)
N12 0.0678(12) 0.0465(10) 0.0650(12) -0.0003(9) 0.0063(10) -0.0003(9)
N13 0.0722(13) 0.0553(11) 0.0649(12) 0.0030(9) 0.0103(10) 0.0038(10)
O 0.1039(13) 0.0668(10) 0.0689(10) 0.0129(8) 0.0186(9) 0.0179(9)

loop_
_atom_type_symbol
_atom_type_description
_atom_type_scat_dispersion_real
_atom_type_scat_dispersion_imag
_atom_type_scat_source
C C 0.0033 0.0016 'International Tables Vol C Tables 4.2.6.8 and 6.1.1.4'
H H 0.0000 0.0000 'International Tables Vol C Tables 4.2.6.8 and 6.1.1.4'
N N 0.0061 0.0033 'International Tables Vol C Tables 4.2.6.8 and 6.1.1.4'
O O 0.0106 0.0060 'International Tables Vol C Tables 4.2.6.8 and 6.1.1.4'

loop_
_geom_angle_atom_site_label_1
_geom_angle_atom_site_label_2
_geom_angle_atom_site_label_3
_geom_angle
C16 C11 C12 121.4(2)
C16 C11 N11 120.2(2)
C12 C11 N11 118.4(2)
C13 C12 C11 119.3(2)
C13 C12 H12 120.3
C11 C12 H12 120.3
C14 C13 C12 120.6(3)
C14 C13 H13 119.7
C12 C13 H13 119.7
C13 C14 C15 119.6(3)
C13 C14 H14 120.2
C15 C14 H14 120.2
C14 C15 C16 121.3(3)
C14 C15 H15 119.3
C16 C15 H15 119.3
C11 C16 C15 117.8(3)
C11 C16 H16 121.1
C15 C16 H16 121.1
C26 C21 C22 119.4(2)
C26 C21 N13 122.2(2)
C22 C21 N13 118.4(2)
C25 C26 C21 119.8(3)
C25 C26 H26 120.1
C21 C26 H26 120.1
C26 C25 C24 121.0(3)
C26 C25 H25 119.5
C24 C25 H25 119.5
C23 C24 C25 118.4(3)
C23 C24 H24 120.8
C25 C24 H24 120.8
C22 C23 C24 121.2(3)
C22 C23 H23 119.4
C24 C23 H23 119.4
C23 C22 C21 120.2(3)
C23 C22 H22 119.9
C21 C22 H22 119.9
N12 N11 O 123.30(19)
N12 N11 C11 117.93(19)
O N11 C11 118.8(2)
N11 N12 N13 112.33(18)
N12 N13 C21 119.59(19)
N12 N13 H1A 120.2
C21 N13 H1A 120.2

loop_
_geom_bond_atom_site_label_1
_geom_bond_atom_site_label_2
_geom_bond_distance
C11 C16 1.377(3)
C11 C12 1.377(3)
C11 N11 1.447(3)
C12 C13 1.373(3)
C12 H12 0.9300
C13 C14 1.364(4)
C13 H13 0.9300
C14 C15 1.374(4)
C14 H14 0.9300
C15 C16 1.383(3)
C15 H15 0.9300
C16 H16 0.9300
C21 C26 1.380(3)
C21 C22 1.382(3)
C21 N13 1.393(3)
C26 C25 1.375(4)
C26 H26 0.9300
C25 C24 1.383(4)
C25 H25 0.9300
C24 C23 1.379(4)
C24 H24 0.9300
C23 C22 1.363(4)
C23 H23 0.9300
C22 H22 0.9300
N11 N12 1.279(2)
N11 O 1.294(2)
N12 N13 1.323(2)
N13 H1A 0.8600
